data_7014731
loop_
_publ_author_name
'Ullrich, Matthias'
'Berger, Raphael J. F.'
'Jana, Surajit'
'Pape, Tania'
'Fr\"ohlich, Roland'
'Mitzel, Norbert W.'

_publ_section_title
;
 Organozinc hydroxylamides: on the bulk-dependent interplay of
 nuclearity, structure and dynamics.
;
_journal_issue 5
_journal_name_full 'Dalton transactions (Cambridge, England : 2003)'
_journal_page_first 1144
_journal_page_last 1157
_journal_paper_doi 10.1039/c0dt01100b
_journal_volume 40
_journal_year 2011
_chemical_formula_sum 'C24 H59 N3 O4 Zn4'
_chemical_formula_weight 715.22
_chemical_name_systematic
;
?
;
_space_group_IT_number 2
_symmetry_cell_setting triclinic
_symmetry_space_group_name_Hall '-P 1'
_symmetry_space_group_name_H-M 'P -1'
_atom_sites_solution_hydrogens 'at O4 from difmap, others geom'
_atom_sites_solution_primary direct
_atom_sites_solution_secondary difmap
_audit_creation_method SHELXL-97
_cell_angle_alpha 94.64(1)
_cell_angle_beta 93.39(1)
_cell_angle_gamma 90.32(1)
_cell_formula_units_Z 2
_cell_length_a 10.196(1)
_cell_length_b 12.391(1)
_cell_length_c 13.381(1)
_cell_measurement_reflns_used 5683
_cell_measurement_temperature 198(2)
_cell_measurement_theta_max 27.88
_cell_measurement_theta_min 0.41
_cell_volume 1682.0(2)
_computing_cell_refinement 'Collect (Nonius B.V., 1998)'
_computing_data_collection 'Collect (Nonius B.V., 1998)'
_computing_data_reduction 'Denzo-SMN (Otwinowski & Minor, 1997)'
_computing_publication_material 'SHELXL-97 (Sheldrick, 1997)'
_computing_structure_refinement 'SHELXL-97 (Sheldrick, 1997)'
_computing_structure_solution 'SHELXS-97 (Sheldrick, 1990)'
_diffrn_ambient_temperature 198(2)
_diffrn_measured_fraction_theta_full 0.969
_diffrn_measured_fraction_theta_max 0.969
_diffrn_measurement_device_type 'Nonius KappaCCD'
_diffrn_measurement_method '\w and \f scans'
_diffrn_radiation_monochromator graphite
_diffrn_radiation_source 'rotating anode Nonius FR591'
_diffrn_radiation_type MoK\a
_diffrn_radiation_wavelength 0.71073
_diffrn_reflns_av_R_equivalents 0.034
_diffrn_reflns_av_sigmaI/netI 0.0492
_diffrn_reflns_limit_h_max 11
_diffrn_reflns_limit_h_min -13
_diffrn_reflns_limit_k_max 16
_diffrn_reflns_limit_k_min -16
_diffrn_reflns_limit_l_max 17
_diffrn_reflns_limit_l_min -17
_diffrn_reflns_number 16576
_diffrn_reflns_theta_full 27.88
_diffrn_reflns_theta_max 27.88
_diffrn_reflns_theta_min 2.89
_exptl_absorpt_coefficient_mu 2.847
_exptl_absorpt_correction_T_max 0.8707
_exptl_absorpt_correction_T_min 0.5998
_exptl_absorpt_correction_type multi-scan
_exptl_absorpt_process_details 'SORTAV (Blessing, 1995 & 1997)'
_exptl_crystal_colour 'light yellow'
_exptl_crystal_density_diffrn 1.412
_exptl_crystal_density_method 'not measured'
_exptl_crystal_description plate
_exptl_crystal_F_000 752
_exptl_crystal_size_max 0.20
_exptl_crystal_size_mid 0.15
_exptl_crystal_size_min 0.05
_refine_diff_density_max 0.657
_refine_diff_density_min -0.751
_refine_diff_density_rms 0.075
_refine_ls_extinction_method none
_refine_ls_goodness_of_fit_ref 1.051
_refine_ls_hydrogen_treatment mixed
_refine_ls_matrix_type full
_refine_ls_number_parameters 334
_refine_ls_number_reflns 7783
_refine_ls_number_restraints 0
_refine_ls_restrained_S_all 1.051
_refine_ls_R_factor_all 0.0530
_refine_ls_R_factor_gt 0.0400
_refine_ls_shift/su_max 0.001
_refine_ls_shift/su_mean 0.000
_refine_ls_structure_factor_coef Fsqd
_refine_ls_weighting_details 'calc w=1/[\s^2^(Fo^2^)+(0.0348P)^2^+1.1672P] where P=(Fo^2^+2Fc^2^)/3'
_refine_ls_weighting_scheme calc
_refine_ls_wR_factor_gt 0.0883
_refine_ls_wR_factor_ref 0.0939
_reflns_number_gt 6421
_reflns_number_total 7783
_reflns_threshold_expression >2sigma(I)
_cod_data_source_file C0DT01100B.TXT
_cod_data_source_block fro3138
_cod_original_sg_symbol_H-M P-1
_cod_database_code 7014731

loop_
_symmetry_equiv_pos_as_xyz
'x, y, z'
'-x, -y, -z'

loop_
_atom_site_label
_atom_site_type_symbol
_atom_site_fract_x
_atom_site_fract_y
_atom_site_fract_z
_atom_site_U_iso_or_equiv
_atom_site_adp_type
_atom_site_occupancy
_atom_site_symmetry_multiplicity
_atom_site_calc_flag
_atom_site_refinement_flags
_atom_site_disorder_assembly
_atom_site_disorder_group
Zn1 Zn 0.03155(3) 0.15332(3) 0.25412(2) 0.03258(9) Uani 1 1 d . . .
Zn2 Zn 0.33012(3) 0.21194(3) 0.35874(2) 0.03458(9) Uani 1 1 d . . .
Zn3 Zn 0.14824(4) 0.40892(3) 0.26271(3) 0.03814(10) Uani 1 1 d . . .
Zn4 Zn 0.27021(3) 0.21640(3) 0.11279(2) 0.03056(9) Uani 1 1 d . . .
C101 C -0.1159(3) 0.0846(3) 0.3169(3) 0.0552(9) Uani 1 1 d . . .
H101 H -0.1987 0.1099 0.2827 0.066 Uiso 1 1 calc R . .
C102 C -0.1211(4) -0.0381(4) 0.3057(5) 0.0903(17) Uani 1 1 d . . .
H10A H -0.0409 -0.0667 0.3373 0.135 Uiso 1 1 calc R . .
H10B H -0.1280 -0.0632 0.2342 0.135 Uiso 1 1 calc R . .
H10C H -0.1977 -0.0637 0.3382 0.135 Uiso 1 1 calc R . .
C103 C -0.1198(6) 0.1240(6) 0.4259(4) 0.111(2) Uani 1 1 d . . .
H10D H -0.1842 0.0810 0.4576 0.167 Uiso 1 1 calc R . .
H10E H -0.1449 0.2003 0.4316 0.167 Uiso 1 1 calc R . .
H10F H -0.0327 0.1162 0.4596 0.167 Uiso 1 1 calc R . .
C201 C 0.3944(4) 0.2083(3) 0.5019(3) 0.0531(9) Uani 1 1 d . . .
H201 H 0.3892 0.1308 0.5174 0.064 Uiso 1 1 calc R . .
C202 C 0.3028(5) 0.2702(4) 0.5709(3) 0.0803(14) Uani 1 1 d . . .
H20A H 0.3374 0.2690 0.6407 0.120 Uiso 1 1 calc R . .
H20B H 0.2154 0.2362 0.5633 0.120 Uiso 1 1 calc R . .
H20C H 0.2965 0.3453 0.5533 0.120 Uiso 1 1 calc R . .
C203 C 0.5342(5) 0.2447(4) 0.5287(3) 0.0818(14) Uani 1 1 d . . .
H20D H 0.5437 0.3213 0.5171 0.123 Uiso 1 1 calc R . .
H20E H 0.5934 0.2015 0.4868 0.123 Uiso 1 1 calc R . .
H20F H 0.5564 0.2349 0.5996 0.123 Uiso 1 1 calc R . .
C301 C 0.0595(5) 0.5395(3) 0.3206(3) 0.0767(14) Uani 1 1 d . . .
H301 H -0.0198 0.5051 0.3458 0.092 Uiso 1 1 calc R . .
C302 C -0.0049(5) 0.6128(3) 0.2505(4) 0.0830(14) Uani 1 1 d . . .
H30A H -0.0487 0.6713 0.2890 0.124 Uiso 1 1 calc R . .
H30B H -0.0699 0.5718 0.2055 0.124 Uiso 1 1 calc R . .
H30C H 0.0615 0.6437 0.2108 0.124 Uiso 1 1 calc R . .
C303 C 0.1175(8) 0.5876(6) 0.4115(5) 0.179(4) Uani 1 1 d . . .
H30D H 0.1998 0.6238 0.3986 0.268 Uiso 1 1 calc R . .
H30E H 0.1358 0.5317 0.4580 0.268 Uiso 1 1 calc R . .
H30F H 0.0573 0.6409 0.4411 0.268 Uiso 1 1 calc R . .
C401 C 0.3481(3) 0.1893(3) -0.0195(2) 0.0411(7) Uani 1 1 d . . .
H401 H 0.3203 0.1146 -0.0467 0.049 Uiso 1 1 calc R . .
C402 C 0.4977(3) 0.1913(3) -0.0117(3) 0.0575(9) Uani 1 1 d . . .
H40A H 0.5307 0.1847 -0.0792 0.086 Uiso 1 1 calc R . .
H40B H 0.5298 0.1307 0.0254 0.086 Uiso 1 1 calc R . .
H40C H 0.5290 0.2597 0.0239 0.086 Uiso 1 1 calc R . .
C403 C 0.2972(4) 0.2663(4) -0.0961(3) 0.0664(11) Uani 1 1 d . . .
H40D H 0.3199 0.3411 -0.0712 0.100 Uiso 1 1 calc R . .
H40E H 0.2016 0.2587 -0.1062 0.100 Uiso 1 1 calc R . .
H40F H 0.3375 0.2488 -0.1600 0.100 Uiso 1 1 calc R . .
O1 O 0.19610(17) 0.09546(14) 0.19222(13) 0.0286(4) Uani 1 1 d . . .
N1 N 0.2969(2) 0.06736(17) 0.26745(17) 0.0297(5) Uani 1 1 d . . .
C11 C 0.4112(3) 0.0316(3) 0.2114(2) 0.0396(7) Uani 1 1 d . . .
H11A H 0.4423 0.0924 0.1751 0.048 Uiso 1 1 calc R . .
H11B H 0.3833 -0.0280 0.1608 0.048 Uiso 1 1 calc R . .
C12 C 0.5244(3) -0.0068(3) 0.2780(3) 0.0576(9) Uani 1 1 d . . .
H12A H 0.5436 0.0473 0.3346 0.086 Uiso 1 1 calc R . .
H12B H 0.6024 -0.0167 0.2389 0.086 Uiso 1 1 calc R . .
H12C H 0.5004 -0.0758 0.3034 0.086 Uiso 1 1 calc R . .
C13 C 0.2434(3) -0.0193(2) 0.3237(2) 0.0380(7) Uani 1 1 d . . .
H13A H 0.1636 0.0084 0.3554 0.046 Uiso 1 1 calc R . .
H13B H 0.3087 -0.0342 0.3784 0.046 Uiso 1 1 calc R . .
C14 C 0.2083(4) -0.1251(3) 0.2636(3) 0.0552(9) Uani 1 1 d . . .
H14A H 0.1457 -0.1117 0.2076 0.083 Uiso 1 1 calc R . .
H14B H 0.1685 -0.1747 0.3070 0.083 Uiso 1 1 calc R . .
H14C H 0.2880 -0.1576 0.2372 0.083 Uiso 1 1 calc R . .
O2 O 0.37894(19) 0.28662(15) 0.23654(15) 0.0344(4) Uani 1 1 d . . .
N2 N 0.3546(3) 0.40290(19) 0.24839(19) 0.0395(6) Uani 1 1 d . . .
C21 C 0.3947(4) 0.4470(3) 0.1555(3) 0.0491(8) Uani 1 1 d . . .
H21A H 0.3389 0.4143 0.0977 0.059 Uiso 1 1 calc R . .
H21B H 0.4869 0.4267 0.1445 0.059 Uiso 1 1 calc R . .
C22 C 0.3832(4) 0.5690(3) 0.1598(3) 0.0684(12) Uani 1 1 d . . .
H22A H 0.2955 0.5901 0.1799 0.103 Uiso 1 1 calc R . .
H22B H 0.3970 0.5937 0.0934 0.103 Uiso 1 1 calc R . .
H22C H 0.4497 0.6022 0.2089 0.103 Uiso 1 1 calc R . .
C23 C 0.4378(3) 0.4463(3) 0.3374(3) 0.0503(8) Uani 1 1 d . . .
H23A H 0.4098 0.4115 0.3968 0.060 Uiso 1 1 calc R . .
H23B H 0.4212 0.5248 0.3489 0.060 Uiso 1 1 calc R . .
C24 C 0.5845(4) 0.4303(3) 0.3306(3) 0.0684(11) Uani 1 1 d . . .
H24A H 0.6022 0.3534 0.3146 0.103 Uiso 1 1 calc R . .
H24B H 0.6300 0.4548 0.3950 0.103 Uiso 1 1 calc R . .
H24C H 0.6160 0.4724 0.2777 0.103 Uiso 1 1 calc R . .
O3 O 0.11091(18) 0.31617(15) 0.13069(14) 0.0322(4) Uani 1 1 d . . .
N3 N -0.0063(2) 0.24877(18) 0.13217(17) 0.0314(5) Uani 1 1 d . . .
C31 C -0.0187(3) 0.1840(2) 0.0335(2) 0.0395(7) Uani 1 1 d . . .
H31A H 0.0626 0.1420 0.0239 0.047 Uiso 1 1 calc R . .
H31B H -0.0284 0.2336 -0.0208 0.047 Uiso 1 1 calc R . .
C32 C -0.1353(3) 0.1071(3) 0.0259(3) 0.0548(9) Uani 1 1 d . . .
H32A H -0.1328 0.0650 0.0850 0.082 Uiso 1 1 calc R . .
H32B H -0.1319 0.0578 -0.0349 0.082 Uiso 1 1 calc R . .
H32C H -0.2168 0.1485 0.0228 0.082 Uiso 1 1 calc R . .
C33 C -0.1196(3) 0.3215(3) 0.1468(2) 0.0436(7) Uani 1 1 d . . .
H33A H -0.1033 0.3658 0.2114 0.052 Uiso 1 1 calc R . .
H33B H -0.1986 0.2763 0.1529 0.052 Uiso 1 1 calc R . .
C34 C -0.1493(4) 0.3965(3) 0.0658(3) 0.0662(11) Uani 1 1 d . . .
H34A H -0.0692 0.4359 0.0532 0.099 Uiso 1 1 calc R . .
H34B H -0.2165 0.4481 0.0872 0.099 Uiso 1 1 calc R . .
H34C H -0.1816 0.3543 0.0040 0.099 Uiso 1 1 calc R . .
O4 O 0.1407(2) 0.27193(16) 0.34119(16) 0.0355(4) Uani 1 1 d . . .
H4 H 0.112(4) 0.282(3) 0.393(3) 0.053(12) Uiso 1 1 d . . .

loop_
_atom_site_aniso_label
_atom_site_aniso_U_11
_atom_site_aniso_U_22
_atom_site_aniso_U_33
_atom_site_aniso_U_23
_atom_site_aniso_U_13
_atom_site_aniso_U_12
Zn1 0.02896(17) 0.03439(17) 0.03476(18) 0.00561(13) 0.00138(13) -0.00144(13)
Zn2 0.04028(19) 0.03009(17) 0.03186(18) 0.00119(13) -0.00856(14) -0.00226(13)
Zn3 0.0456(2) 0.02678(17) 0.0404(2) -0.00214(13) -0.00467(15) 0.00298(14)
Zn4 0.03058(17) 0.03182(17) 0.02921(17) 0.00237(12) 0.00174(12) -0.00226(12)
C101 0.0350(17) 0.067(2) 0.068(2) 0.0267(19) 0.0107(16) -0.0039(15)
C102 0.047(2) 0.072(3) 0.159(5) 0.055(3) -0.002(3) -0.014(2)
C103 0.099(4) 0.165(6) 0.078(4) 0.026(4) 0.052(3) -0.002(4)
C201 0.076(2) 0.0422(18) 0.0388(18) 0.0057(14) -0.0198(17) -0.0074(16)
C202 0.126(4) 0.080(3) 0.033(2) 0.0006(19) -0.001(2) -0.004(3)
C203 0.090(3) 0.081(3) 0.069(3) 0.011(2) -0.046(3) -0.012(2)
C301 0.114(4) 0.049(2) 0.063(3) -0.0127(19) -0.010(2) 0.035(2)
C302 0.090(3) 0.046(2) 0.109(4) -0.003(2) -0.012(3) 0.025(2)
C303 0.231(9) 0.146(6) 0.132(6) -0.095(5) -0.078(6) 0.106(6)
C401 0.0459(17) 0.0414(16) 0.0365(16) 0.0011(13) 0.0092(13) -0.0028(13)
C402 0.053(2) 0.061(2) 0.062(2) 0.0112(18) 0.0282(18) 0.0098(17)
C403 0.073(3) 0.090(3) 0.039(2) 0.020(2) 0.0104(18) -0.001(2)
O1 0.0279(9) 0.0273(9) 0.0298(10) 0.0025(7) -0.0039(7) -0.0012(7)
N1 0.0282(11) 0.0266(11) 0.0336(12) 0.0022(9) -0.0037(9) 0.0001(9)
C11 0.0306(15) 0.0408(16) 0.0474(18) 0.0028(13) 0.0029(13) 0.0051(12)
C12 0.0384(18) 0.059(2) 0.076(3) 0.0155(19) -0.0039(17) 0.0091(16)
C13 0.0420(16) 0.0309(14) 0.0419(17) 0.0104(12) -0.0020(13) -0.0022(12)
C14 0.065(2) 0.0310(16) 0.069(2) 0.0092(16) -0.0039(18) -0.0089(15)
O2 0.0378(11) 0.0258(9) 0.0386(11) 0.0024(8) -0.0061(8) -0.0068(8)
N2 0.0486(15) 0.0280(12) 0.0405(14) 0.0034(10) -0.0098(11) -0.0086(10)
C21 0.058(2) 0.0404(17) 0.0495(19) 0.0140(15) -0.0061(16) -0.0163(15)
C22 0.086(3) 0.0402(19) 0.079(3) 0.0222(19) -0.015(2) -0.0199(19)
C23 0.061(2) 0.0324(16) 0.055(2) -0.0006(14) -0.0159(16) -0.0134(14)
C24 0.057(2) 0.063(2) 0.081(3) 0.004(2) -0.023(2) -0.0210(19)
O3 0.0331(10) 0.0298(10) 0.0335(10) 0.0019(8) -0.0007(8) -0.0014(8)
N3 0.0269(11) 0.0309(11) 0.0354(13) 0.0006(9) -0.0040(9) 0.0009(9)
C31 0.0393(16) 0.0432(17) 0.0344(16) -0.0016(13) -0.0060(12) 0.0013(13)
C32 0.0410(18) 0.061(2) 0.058(2) -0.0107(17) -0.0105(16) -0.0104(16)
C33 0.0374(16) 0.0445(17) 0.0477(19) -0.0006(14) -0.0022(14) 0.0103(13)
C34 0.069(3) 0.062(2) 0.068(3) 0.013(2) -0.011(2) 0.026(2)
O4 0.0429(12) 0.0341(11) 0.0288(11) -0.0003(8) 0.0004(9) 0.0012(9)

loop_
_atom_type_symbol
_atom_type_description
_atom_type_scat_dispersion_real
_atom_type_scat_dispersion_imag
_atom_type_scat_source
C C 0.0033 0.0016 'International Tables Vol C Tables 4.2.6.8 and 6.1.1.4'
H H 0.0000 0.0000 'International Tables Vol C Tables 4.2.6.8 and 6.1.1.4'
N N 0.0061 0.0033 'International Tables Vol C Tables 4.2.6.8 and 6.1.1.4'
O O 0.0106 0.0060 'International Tables Vol C Tables 4.2.6.8 and 6.1.1.4'
Zn Zn 0.2839 1.4301 'International Tables Vol C Tables 4.2.6.8 and 6.1.1.4'

loop_
_geom_angle_atom_site_label_1
_geom_angle_atom_site_label_2
_geom_angle_atom_site_label_3
_geom_angle
_geom_angle_site_symmetry_1
_geom_angle_site_symmetry_3
_geom_angle_publ_flag
C101 Zn1 O1 133.60(12) . . ?
C101 Zn1 O4 117.45(14) . . ?
O1 Zn1 O4 90.76(8) . . ?
C101 Zn1 N3 120.22(12) . . ?
O1 Zn1 N3 90.38(8) . . ?
O4 Zn1 N3 94.98(8) . . ?
C201 Zn2 O2 137.83(12) . . ?
C201 Zn2 O4 113.32(13) . . ?
O2 Zn2 O4 89.26(8) . . ?
C201 Zn2 N1 120.39(12) . . ?
O2 Zn2 N1 89.52(8) . . ?
O4 Zn2 N1 96.76(8) . . ?
C301 Zn3 O3 131.03(13) . . ?
C301 Zn3 O4 116.66(16) . . ?
O3 Zn3 O4 90.12(8) . . ?
C301 Zn3 N2 122.58(17) . . ?
O3 Zn3 N2 92.33(9) . . ?
O4 Zn3 N2 94.79(9) . . ?
C401 Zn4 O3 121.43(11) . . ?
C401 Zn4 O2 121.36(11) . . ?
O3 Zn4 O2 94.95(8) . . ?
C401 Zn4 O1 123.78(11) . . ?
O3 Zn4 O1 94.62(7) . . ?
O2 Zn4 O1 93.20(7) . . ?
C103 C101 C102 109.7(4) . . ?
C103 C101 Zn1 111.1(3) . . ?
C102 C101 Zn1 115.9(3) . . ?
C203 C201 C202 109.7(3) . . ?
C203 C201 Zn2 116.8(3) . . ?
C202 C201 Zn2 110.8(3) . . ?
C303 C301 C302 117.1(4) . . ?
C303 C301 Zn3 115.7(4) . . ?
C302 C301 Zn3 118.2(3) . . ?
C402 C401 C403 110.0(3) . . ?
C402 C401 Zn4 113.0(2) . . ?
C403 C401 Zn4 112.9(2) . . ?
N1 O1 Zn1 112.56(14) . . ?
N1 O1 Zn4 108.41(13) . . ?
Zn1 O1 Zn4 107.27(8) . . ?
O1 N1 C11 106.0(2) . . ?
O1 N1 C13 108.09(19) . . ?
C11 N1 C13 112.5(2) . . ?
O1 N1 Zn2 103.95(13) . . ?
C11 N1 Zn2 113.67(17) . . ?
C13 N1 Zn2 111.93(18) . . ?
N1 C11 C12 113.4(3) . . ?
N1 C13 C14 116.3(3) . . ?
N2 O2 Zn2 111.75(15) . . ?
N2 O2 Zn4 110.21(14) . . ?
Zn2 O2 Zn4 108.21(8) . . ?
O2 N2 C21 106.2(2) . . ?
O2 N2 C23 106.4(2) . . ?
C21 N2 C23 111.7(3) . . ?
O2 N2 Zn3 102.59(15) . . ?
C21 N2 Zn3 112.7(2) . . ?
C23 N2 Zn3 116.1(2) . . ?
N2 C21 C22 112.1(3) . . ?
N2 C23 C24 115.6(3) . . ?
N3 O3 Zn3 112.30(14) . . ?
N3 O3 Zn4 108.40(13) . . ?
Zn3 O3 Zn4 106.55(8) . . ?
O3 N3 C33 107.8(2) . . ?
O3 N3 C31 106.3(2) . . ?
C33 N3 C31 111.9(2) . . ?
O3 N3 Zn1 104.71(13) . . ?
C33 N3 Zn1 112.44(19) . . ?
C31 N3 Zn1 113.10(17) . . ?
N3 C31 C32 112.0(3) . . ?
N3 C33 C34 116.0(3) . . ?
Zn3 O4 Zn1 108.65(9) . . ?
Zn3 O4 Zn2 108.34(10) . . ?
Zn1 O4 Zn2 106.32(9) . . ?

loop_
_geom_bond_atom_site_label_1
_geom_bond_atom_site_label_2
_geom_bond_distance
_geom_bond_site_symmetry_2
_geom_bond_publ_flag
Zn1 C101 1.986(3) . ?
Zn1 O1 2.0240(18) . ?
Zn1 O4 2.075(2) . ?
Zn1 N3 2.110(2) . ?
Zn2 C201 1.992(3) . ?
Zn2 O2 2.028(2) . ?
Zn2 O4 2.080(2) . ?
Zn2 N1 2.099(2) . ?
Zn3 C301 1.984(4) . ?
Zn3 O3 2.0428(19) . ?
Zn3 O4 2.070(2) . ?
Zn3 N2 2.125(3) . ?
Zn4 C401 1.988(3) . ?
Zn4 O3 2.0602(19) . ?
Zn4 O2 2.0657(19) . ?
Zn4 O1 2.0702(18) . ?
C101 C103 1.502(6) . ?
C101 C102 1.516(6) . ?
C201 C203 1.507(5) . ?
C201 C202 1.520(6) . ?
C301 C303 1.406(7) . ?
C301 C302 1.485(6) . ?
C401 C402 1.523(5) . ?
C401 C403 1.527(5) . ?
O1 N1 1.459(3) . ?
N1 C11 1.473(4) . ?
N1 C13 1.480(3) . ?
C11 C12 1.518(4) . ?
C13 C14 1.511(4) . ?
O2 N2 1.461(3) . ?
N2 C21 1.476(4) . ?
N2 C23 1.483(4) . ?
C21 C22 1.514(5) . ?
C23 C24 1.517(5) . ?
O3 N3 1.456(3) . ?
N3 C33 1.482(4) . ?
N3 C31 1.487(4) . ?
C31 C32 1.514(4) . ?
C33 C34 1.503(5) . ?

loop_
_geom_torsion_atom_site_label_1
_geom_torsion_atom_site_label_2
_geom_torsion_atom_site_label_3
_geom_torsion_atom_site_label_4
_geom_torsion
_geom_torsion_site_symmetry_1
_geom_torsion_site_symmetry_2
_geom_torsion_site_symmetry_3
_geom_torsion_site_symmetry_4
_geom_torsion_publ_flag
O1 Zn1 C101 C103 116.1(3) . . . . ?
O4 Zn1 C101 C103 -4.9(4) . . . . ?
N3 Zn1 C101 C103 -119.5(3) . . . . ?
O1 Zn1 C101 C102 -10.1(4) . . . . ?
O4 Zn1 C101 C102 -131.1(3) . . . . ?
N3 Zn1 C101 C102 114.4(3) . . . . ?
O2 Zn2 C201 C203 -20.5(4) . . . . ?
O4 Zn2 C201 C203 -137.5(3) . . . . ?
N1 Zn2 C201 C203 108.8(3) . . . . ?
O2 Zn2 C201 C202 106.1(3) . . . . ?
O4 Zn2 C201 C202 -10.9(3) . . . . ?
N1 Zn2 C201 C202 -124.6(3) . . . . ?
O3 Zn3 C301 C303 -175.9(5) . . . . ?
O4 Zn3 C301 C303 68.0(6) . . . . ?
N2 Zn3 C301 C303 -47.6(6) . . . . ?
O3 Zn3 C301 C302 -29.5(5) . . . . ?
O4 Zn3 C301 C302 -145.6(4) . . . . ?
N2 Zn3 C301 C302 98.8(4) . . . . ?
O3 Zn4 C401 C402 137.5(2) . . . . ?
O2 Zn4 C401 C402 18.1(3) . . . . ?
O1 Zn4 C401 C402 -101.0(2) . . . . ?
O3 Zn4 C401 C403 11.9(3) . . . . ?
O2 Zn4 C401 C403 -107.5(3) . . . . ?
O1 Zn4 C401 C403 133.4(2) . . . . ?
C101 Zn1 O1 N1 -75.1(2) . . . . ?
O4 Zn1 O1 N1 55.34(14) . . . . ?
N3 Zn1 O1 N1 150.32(14) . . . . ?
C101 Zn1 O1 Zn4 165.70(16) . . . . ?
O4 Zn1 O1 Zn4 -63.83(9) . . . . ?
N3 Zn1 O1 Zn4 31.15(9) . . . . ?
C401 Zn4 O1 N1 97.49(17) . . . . ?
O3 Zn4 O1 N1 -129.39(14) . . . . ?
O2 Zn4 O1 N1 -34.16(14) . . . . ?
C401 Zn4 O1 Zn1 -140.71(12) . . . . ?
O3 Zn4 O1 Zn1 -7.59(9) . . . . ?
O2 Zn4 O1 Zn1 87.64(9) . . . . ?
Zn1 O1 N1 C11 -177.54(16) . . . . ?
Zn4 O1 N1 C11 -59.0(2) . . . . ?
Zn1 O1 N1 C13 61.7(2) . . . . ?
Zn4 O1 N1 C13 -179.85(17) . . . . ?
Zn1 O1 N1 Zn2 -57.42(14) . . . . ?
Zn4 O1 N1 Zn2 61.08(14) . . . . ?
C201 Zn2 N1 O1 152.94(17) . . . . ?
O2 Zn2 N1 O1 -58.37(14) . . . . ?
O4 Zn2 N1 O1 30.83(15) . . . . ?
C201 Zn2 N1 C11 -92.3(2) . . . . ?
O2 Zn2 N1 C11 56.44(18) . . . . ?
O4 Zn2 N1 C11 145.64(18) . . . . ?
C201 Zn2 N1 C13 36.5(2) . . . . ?
O2 Zn2 N1 C13 -174.79(18) . . . . ?
O4 Zn2 N1 C13 -85.59(18) . . . . ?
O1 N1 C11 C12 -177.0(2) . . . . ?
C13 N1 C11 C12 -59.0(3) . . . . ?
Zn2 N1 C11 C12 69.5(3) . . . . ?
O1 N1 C13 C14 62.7(3) . . . . ?
C11 N1 C13 C14 -54.0(3) . . . . ?
Zn2 N1 C13 C14 176.5(2) . . . . ?
C201 Zn2 O2 N2 -68.4(2) . . . . ?
O4 Zn2 O2 N2 56.74(15) . . . . ?
N1 Zn2 O2 N2 153.51(15) . . . . ?
C201 Zn2 O2 Zn4 170.10(17) . . . . ?
O4 Zn2 O2 Zn4 -64.78(10) . . . . ?
N1 Zn2 O2 Zn4 31.99(10) . . . . ?
C401 Zn4 O2 N2 96.64(19) . . . . ?
O3 Zn4 O2 N2 -35.10(16) . . . . ?
O1 Zn4 O2 N2 -130.03(16) . . . . ?
C401 Zn4 O2 Zn2 -140.90(12) . . . . ?
O3 Zn4 O2 Zn2 87.36(9) . . . . ?
O1 Zn4 O2 Zn2 -7.57(9) . . . . ?
Zn2 O2 N2 C21 179.62(18) . . . . ?
Zn4 O2 N2 C21 -60.0(2) . . . . ?
Zn2 O2 N2 C23 60.5(2) . . . . ?
Zn4 O2 N2 C23 -179.1(2) . . . . ?
Zn2 O2 N2 Zn3 -61.86(14) . . . . ?
Zn4 O2 N2 Zn3 58.49(16) . . . . ?
C301 Zn3 N2 O2 161.29(19) . . . . ?
O3 Zn3 N2 O2 -55.03(15) . . . . ?
O4 Zn3 N2 O2 35.28(15) . . . . ?
C301 Zn3 N2 C21 -84.9(3) . . . . ?
O3 Zn3 N2 C21 58.8(2) . . . . ?
O4 Zn3 N2 C21 149.1(2) . . . . ?
C301 Zn3 N2 C23 45.8(3) . . . . ?
O3 Zn3 N2 C23 -170.6(2) . . . . ?
O4 Zn3 N2 C23 -80.3(2) . . . . ?
O2 N2 C21 C22 -176.3(3) . . . . ?
C23 N2 C21 C22 -60.7(4) . . . . ?
Zn3 N2 C21 C22 72.2(3) . . . . ?
O2 N2 C23 C24 60.1(3) . . . . ?
C21 N2 C23 C24 -55.3(4) . . . . ?
Zn3 N2 C23 C24 173.5(2) . . . . ?
C301 Zn3 O3 N3 -73.4(3) . . . . ?
O4 Zn3 O3 N3 53.26(15) . . . . ?
N2 Zn3 O3 N3 148.05(15) . . . . ?
C301 Zn3 O3 Zn4 168.1(2) . . . . ?
O4 Zn3 O3 Zn4 -65.28(9) . . . . ?
N2 Zn3 O3 Zn4 29.52(10) . . . . ?
C401 Zn4 O3 N3 101.60(17) . . . . ?
O2 Zn4 O3 N3 -126.71(14) . . . . ?
O1 Zn4 O3 N3 -33.09(15) . . . . ?
C401 Zn4 O3 Zn3 -137.34(12) . . . . ?
O2 Zn4 O3 Zn3 -5.65(9) . . . . ?
O1 Zn4 O3 Zn3 87.97(9) . . . . ?
Zn3 O3 N3 C33 61.6(2) . . . . ?
Zn4 O3 N3 C33 179.03(17) . . . . ?
Zn3 O3 N3 C31 -178.30(16) . . . . ?
Zn4 O3 N3 C31 -60.9(2) . . . . ?
Zn3 O3 N3 Zn1 -58.33(15) . . . . ?
Zn4 O3 N3 Zn1 59.11(14) . . . . ?
C101 Zn1 N3 O3 159.37(18) . . . . ?
O1 Zn1 N3 O3 -57.31(14) . . . . ?
O4 Zn1 N3 O3 33.48(15) . . . . ?
C101 Zn1 N3 C33 42.6(2) . . . . ?
O1 Zn1 N3 C33 -174.08(19) . . . . ?
O4 Zn1 N3 C33 -83.28(19) . . . . ?
C101 Zn1 N3 C31 -85.3(2) . . . . ?
O1 Zn1 N3 C31 58.03(18) . . . . ?
O4 Zn1 N3 C31 148.82(18) . . . . ?
O3 N3 C31 C32 178.2(2) . . . . ?
C33 N3 C31 C32 -64.3(3) . . . . ?
Zn1 N3 C31 C32 63.9(3) . . . . ?
O3 N3 C33 C34 62.2(3) . . . . ?
C31 N3 C33 C34 -54.4(4) . . . . ?
Zn1 N3 C33 C34 177.1(2) . . . . ?
C301 Zn3 O4 Zn1 114.53(18) . . . . ?
O3 Zn3 O4 Zn1 -22.84(10) . . . . ?
N2 Zn3 O4 Zn1 -115.18(11) . . . . ?
C301 Zn3 O4 Zn2 -130.37(17) . . . . ?
O3 Zn3 O4 Zn2 92.26(10) . . . . ?
N2 Zn3 O4 Zn2 -0.08(11) . . . . ?
C101 Zn1 O4 Zn3 -127.57(14) . . . . ?
O1 Zn1 O4 Zn3 90.80(10) . . . . ?
N3 Zn1 O4 Zn3 0.36(11) . . . . ?
C101 Zn1 O4 Zn2 116.03(14) . . . . ?
O1 Zn1 O4 Zn2 -25.61(10) . . . . ?
N3 Zn1 O4 Zn2 -116.05(10) . . . . ?
C201 Zn2 O4 Zn3 119.43(13) . . . . ?
O2 Zn2 O4 Zn3 -23.85(10) . . . . ?
N1 Zn2 O4 Zn3 -113.28(10) . . . . ?
C201 Zn2 O4 Zn1 -123.95(13) . . . . ?
O2 Zn2 O4 Zn1 92.77(10) . . . . ?
N1 Zn2 O4 Zn1 3.34(11) . . . . ?
